data_2220329
loop_
_publ_author_name
'Li, Zhu-Bo'
'He, Xiao-Yan'
'Xie, Yong-Sheng'
'Qin, Guang-Cheng'

_publ_section_title
;
 <i>N</i>-Benzyl-2-(2-chloro-5-methylphenoxy)acetamide
;
_journal_coeditor_code RZ2267
_journal_issue 12
_journal_name_full 'Acta Crystallographica Section E'
_journal_page_first o2426
_journal_paper_doi 10.1107/S1600536808038555
_journal_volume 64
_journal_year 2008
_chemical_formula_iupac 'C16 H16 Cl N O2'
_chemical_formula_moiety 'C16 H16 Cl N O2'
_chemical_formula_sum 'C16 H16 Cl N O2'
_chemical_formula_weight 289.75
_chemical_name_systematic
;
<i>N</i>-Benzyl-2-(2-chloro-5-methylphenoxy)acetamide
;
_space_group_IT_number 2
_symmetry_cell_setting triclinic
_symmetry_space_group_name_Hall '-P 1'
_symmetry_space_group_name_H-M 'P -1'
_atom_sites_solution_hydrogens geom
_atom_sites_solution_primary direct
_atom_sites_solution_secondary difmap
_audit_creation_method SHELXL-97
_cell_angle_alpha 71.747(4)
_cell_angle_beta 89.062(4)
_cell_angle_gamma 85.655(4)
_cell_formula_units_Z 4
_cell_length_a 9.5549(18)
_cell_length_b 11.086(2)
_cell_length_c 14.725(3)
_cell_measurement_reflns_used 818
_cell_measurement_temperature 298(2)
_cell_measurement_theta_max 38.45
_cell_measurement_theta_min 5.51
_cell_volume 1477.0(5)
_computing_cell_refinement 'SAINT (Bruker, 2005)'
_computing_data_collection 'SMART (Bruker, 2005)'
_computing_data_reduction 'SAINT (Bruker, 2005)'
_computing_molecular_graphics 'XP in SHELXTL (Sheldrick, 2008)'
_computing_publication_material 'SHELXL97 (Sheldrick, 2008)'
_computing_structure_refinement 'SHELXL97 (Sheldrick, 2008)'
_computing_structure_solution 'SHELXS97 (Sheldrick, 2008)'
_diffrn_ambient_temperature 298(2)
_diffrn_measured_fraction_theta_full 0.993
_diffrn_measured_fraction_theta_max 0.993
_diffrn_measurement_device_type 'Bruker SMART CCD area-detector'
_diffrn_measurement_method '\f and \w'
_diffrn_radiation_monochromator graphite
_diffrn_radiation_source 'fine-focus sealed tube'
_diffrn_radiation_type MoK\a
_diffrn_radiation_wavelength 0.71073
_diffrn_reflns_av_R_equivalents 0.0331
_diffrn_reflns_av_sigmaI/netI 0.0735
_diffrn_reflns_limit_h_max 11
_diffrn_reflns_limit_h_min -11
_diffrn_reflns_limit_k_max 13
_diffrn_reflns_limit_k_min -12
_diffrn_reflns_limit_l_max 17
_diffrn_reflns_limit_l_min -14
_diffrn_reflns_number 7851
_diffrn_reflns_theta_full 25.05
_diffrn_reflns_theta_max 25.05
_diffrn_reflns_theta_min 1.46
_exptl_absorpt_coefficient_mu 0.259
_exptl_absorpt_correction_T_max 0.9846
_exptl_absorpt_correction_T_min 0.9696
_exptl_absorpt_correction_type multi-scan
_exptl_absorpt_process_details '(SADABS; Bruker, 2005)'
_exptl_crystal_colour colourless
_exptl_crystal_density_diffrn 1.303
_exptl_crystal_density_method 'not measured'
_exptl_crystal_description block
_exptl_crystal_F_000 608
_exptl_crystal_size_max 0.12
_exptl_crystal_size_mid 0.10
_exptl_crystal_size_min 0.06
_refine_diff_density_max 0.184
_refine_diff_density_min -0.232
_refine_ls_extinction_coef 0.0039(10)
_refine_ls_extinction_expression Fc^*^=kFc[1+0.001xFc^2^\l^3^/sin(2\q)]^-1/4^
_refine_ls_extinction_method 'SHELXL97 (Sheldrick, 2008)'
_refine_ls_goodness_of_fit_ref 0.976
_refine_ls_hydrogen_treatment constr
_refine_ls_matrix_type full
_refine_ls_number_parameters 362
_refine_ls_number_reflns 5194
_refine_ls_number_restraints 0
_refine_ls_restrained_S_all 0.976
_refine_ls_R_factor_all 0.1366
_refine_ls_R_factor_gt 0.0538
_refine_ls_shift/su_max 0.000
_refine_ls_shift/su_mean 0.000
_refine_ls_structure_factor_coef Fsqd
_refine_ls_weighting_details 'calc w=1/[\s^2^(Fo^2^)+(0.0578P)^2^] where P=(Fo^2^+2Fc^2^)/3'
_refine_ls_weighting_scheme calc
_refine_ls_wR_factor_gt 0.1142
_refine_ls_wR_factor_ref 0.1527
_reflns_number_gt 2351
_reflns_number_total 5194
_reflns_threshold_expression I>2\s(I)
_cod_data_source_file rz2267.cif
_cod_data_source_block I
_cod_depositor_comments
;
The following automatic conversions were performed:
'_symmetry_cell_setting' value 'Triclinic' changed to 'triclinic'
according to '/home/saulius/struct/CIF-dictionaries/cif_core.dic'
dictionary named 'cif_core.dic' version 2.4.1 from 2010-06-29.

Automatic conversion script
Id: cif_fix_enum 1527 2010-12-29 10:47:43Z saulius 

The following automatic conversions were performed:

'_symmetry_cell_setting' value 'Triclinic' changed to 'triclinic'
according to /home/saulius/struct/CIF-dictionaries/cif_core.dic
dictionary named 'cif_core.dic' version 2.4.1 from 2010-06-29.

Automatic conversion script
Id: cif_fix_values 1715 2011-07-08 13:25:40Z adriana 
;
_cod_database_code 2220329
_cod_database_fobs_code 2220329

loop_
_symmetry_equiv_pos_as_xyz
'x, y, z'
'-x, -y, -z'

loop_
_atom_site_type_symbol
_atom_site_label
_atom_site_fract_x
_atom_site_fract_y
_atom_site_fract_z
_atom_site_U_iso_or_equiv
_atom_site_adp_type
_atom_site_calc_flag
_atom_site_refinement_flags
_atom_site_occupancy
Cl Cl1 0.96319(12) 0.34345(9) 0.13691(6) 0.0838(4) Uani d . 1
Cl Cl2 0.50957(12) 0.36619(10) 0.12091(6) 0.0843(4) Uani d . 1
O O1 0.8583(2) 0.1676(2) 0.30620(15) 0.0613(7) Uani d . 1
O O2 0.6330(3) -0.0799(2) 0.39861(18) 0.0816(8) Uani d . 1
O O3 0.3863(2) 0.1968(2) 0.28614(14) 0.0612(7) Uani d . 1
O O4 0.1458(3) -0.0409(2) 0.37055(17) 0.0717(8) Uani d . 1
N N1 0.6903(3) 0.0326(3) 0.2484(2) 0.0632(8) Uani d . 1
H H1 0.7406 0.0909 0.2139 0.076 Uiso calc R 1
N N2 0.2154(3) 0.0694(2) 0.22282(19) 0.0562(8) Uani d . 1
H H2 0.2722 0.1231 0.1905 0.067 Uiso calc R 1
C C1 1.0023(4) 0.3375(3) 0.2529(2) 0.0595(10) Uani d . 1
C C2 0.9435(3) 0.2484(3) 0.3297(2) 0.0513(9) Uani d . 1
C C3 0.9725(3) 0.2452(3) 0.4215(2) 0.0558(9) Uani d . 1
H H3 0.9333 0.1851 0.4726 0.067 Uiso calc R 1
C C4 1.0594(4) 0.3303(4) 0.4391(3) 0.0622(10) Uani d . 1
C C5 1.1172(4) 0.4175(4) 0.3616(3) 0.0755(12) Uani d . 1
H H5 1.1763 0.4749 0.3720 0.091 Uiso calc R 1
C C6 1.0892(4) 0.4211(3) 0.2698(3) 0.0739(11) Uani d . 1
H H6 1.1293 0.4805 0.2187 0.089 Uiso calc R 1
C C7 1.0907(4) 0.3245(4) 0.5403(3) 0.0881(13) Uani d . 1
H H7A 1.0174 0.2841 0.5814 0.132 Uiso calc R 1
H H7B 1.0959 0.4093 0.5433 0.132 Uiso calc R 1
H H7C 1.1787 0.2763 0.5605 0.132 Uiso calc R 1
C C8 0.7986(3) 0.0726(3) 0.3822(2) 0.0582(10) Uani d . 1
H H8A 0.7484 0.1121 0.4246 0.070 Uiso calc R 1
H H8B 0.8726 0.0135 0.4189 0.070 Uiso calc R 1
C C9 0.6998(4) 0.0018(3) 0.3432(3) 0.0553(9) Uani d . 1
C C10 0.5997(4) -0.0276(4) 0.2010(3) 0.0732(11) Uani d . 1
H H10A 0.5485 0.0379 0.1504 0.088 Uiso calc R 1
H H10B 0.5316 -0.0715 0.2466 0.088 Uiso calc R 1
C C11 0.6762(4) -0.1216(3) 0.1586(2) 0.0555(9) Uani d . 1
C C12 0.8057(4) -0.1810(4) 0.1908(3) 0.0680(11) Uani d . 1
H H12 0.8494 -0.1633 0.2407 0.082 Uiso calc R 1
C C13 0.8722(5) -0.2667(4) 0.1503(4) 0.0905(14) Uani d . 1
H H13 0.9598 -0.3059 0.1731 0.109 Uiso calc R 1
C C14 0.8103(7) -0.2939(5) 0.0774(4) 0.1025(17) Uani d . 1
H H14 0.8551 -0.3511 0.0498 0.123 Uiso calc R 1
C C15 0.6804(7) -0.2356(5) 0.0448(3) 0.0996(17) Uani d . 1
H H15 0.6371 -0.2539 -0.0049 0.119 Uiso calc R 1
C C16 0.6137(4) -0.1502(4) 0.0853(3) 0.0738(12) Uani d . 1
H H16 0.5257 -0.1118 0.0627 0.089 Uiso calc R 1
C C17 0.5350(4) 0.3631(3) 0.2384(2) 0.0540(9) Uani d . 1
C C18 0.4702(3) 0.2756(3) 0.3119(2) 0.0496(9) Uani d . 1
C C19 0.4939(3) 0.2724(3) 0.4050(2) 0.0540(9) Uani d . 1
H H19 0.4503 0.2141 0.4549 0.065 Uiso calc R 1
C C20 0.5820(4) 0.3550(3) 0.4249(2) 0.0556(9) Uani d . 1
C C21 0.6439(4) 0.4419(3) 0.3503(3) 0.0657(10) Uani d . 1
H H21 0.7020 0.4986 0.3627 0.079 Uiso calc R 1
C C22 0.6209(4) 0.4461(3) 0.2575(3) 0.0663(10) Uani d . 1
H H22 0.6636 0.5052 0.2076 0.080 Uiso calc R 1
C C23 0.6128(4) 0.3443(4) 0.5272(2) 0.0848(13) Uani d . 1
H H23A 0.7020 0.2976 0.5462 0.127 Uiso calc R 1
H H23B 0.5407 0.3005 0.5677 0.127 Uiso calc R 1
H H23C 0.6155 0.4280 0.5330 0.127 Uiso calc R 1
C C24 0.3147(3) 0.1067(3) 0.3610(2) 0.0556(9) Uani d . 1
H H24A 0.2613 0.1507 0.3993 0.067 Uiso calc R 1
H H24B 0.3826 0.0454 0.4024 0.067 Uiso calc R 1
C C25 0.2180(4) 0.0391(3) 0.3175(3) 0.0551(9) Uani d . 1
C C26 0.1215(4) 0.0163(3) 0.1709(2) 0.0634(10) Uani d . 1
H H26A 0.0899 0.0824 0.1128 0.076 Uiso calc R 1
H H26B 0.0395 -0.0100 0.2098 0.076 Uiso calc R 1
C C27 0.1878(3) -0.0956(3) 0.1448(2) 0.0514(9) Uani d . 1
C C28 0.1796(4) -0.1007(4) 0.0525(3) 0.0666(11) Uani d . 1
H H28 0.1372 -0.0315 0.0052 0.080 Uiso calc R 1
C C29 0.2332(5) -0.2062(5) 0.0292(3) 0.0821(13) Uani d . 1
H H29 0.2261 -0.2079 -0.0333 0.099 Uiso calc R 1
C C30 0.2966(5) -0.3083(4) 0.0978(4) 0.0830(13) Uani d . 1
H H30 0.3314 -0.3800 0.0824 0.100 Uiso calc R 1
C C31 0.3087(4) -0.3043(4) 0.1899(3) 0.0763(12) Uani d . 1
H H31 0.3548 -0.3721 0.2363 0.092 Uiso calc R 1
C C32 0.2528(4) -0.2002(4) 0.2128(3) 0.0654(10) Uani d . 1
H H32 0.2586 -0.1998 0.2757 0.078 Uiso calc R 1

loop_
_atom_site_aniso_label
_atom_site_aniso_U_11
_atom_site_aniso_U_22
_atom_site_aniso_U_33
_atom_site_aniso_U_12
_atom_site_aniso_U_13
_atom_site_aniso_U_23
Cl1 0.1148(9) 0.0760(7) 0.0597(6) -0.0167(6) 0.0051(6) -0.0180(5)
Cl2 0.1155(9) 0.0892(8) 0.0509(6) -0.0252(7) 0.0039(6) -0.0218(5)
O1 0.0719(17) 0.0588(15) 0.0535(14) -0.0184(14) 0.0021(13) -0.0150(12)
O2 0.082(2) 0.0840(19) 0.0773(18) -0.0361(17) 0.0169(15) -0.0170(15)
O3 0.0689(16) 0.0691(16) 0.0527(14) -0.0265(14) 0.0068(12) -0.0246(12)
O4 0.0743(18) 0.0733(17) 0.0716(17) -0.0294(15) 0.0172(14) -0.0235(14)
N1 0.062(2) 0.072(2) 0.060(2) -0.0189(17) 0.0046(16) -0.0251(16)
N2 0.0544(19) 0.0574(19) 0.0608(19) -0.0111(15) 0.0006(15) -0.0224(15)
C1 0.070(3) 0.055(2) 0.056(2) -0.006(2) 0.007(2) -0.0213(19)
C2 0.048(2) 0.045(2) 0.062(2) 0.0001(18) -0.0048(19) -0.0204(18)
C3 0.058(2) 0.053(2) 0.059(2) 0.0026(19) -0.0026(19) -0.0226(18)
C4 0.062(3) 0.059(2) 0.074(3) 0.004(2) -0.008(2) -0.033(2)
C5 0.082(3) 0.061(3) 0.095(3) -0.016(2) -0.008(3) -0.039(2)
C6 0.082(3) 0.056(3) 0.086(3) -0.016(2) 0.005(2) -0.023(2)
C7 0.100(3) 0.086(3) 0.091(3) 0.003(3) -0.027(3) -0.047(2)
C8 0.059(2) 0.058(2) 0.057(2) -0.008(2) 0.0072(19) -0.0167(18)
C9 0.048(2) 0.057(2) 0.062(2) -0.0025(19) 0.002(2) -0.0193(19)
C10 0.061(3) 0.084(3) 0.081(3) -0.009(2) -0.010(2) -0.034(2)
C11 0.053(2) 0.063(2) 0.051(2) -0.017(2) -0.0016(19) -0.0167(18)
C12 0.058(3) 0.073(3) 0.074(3) -0.012(2) 0.000(2) -0.024(2)
C13 0.082(3) 0.068(3) 0.125(4) -0.012(3) 0.017(3) -0.035(3)
C14 0.130(5) 0.082(4) 0.113(4) -0.041(4) 0.055(4) -0.051(3)
C15 0.150(5) 0.094(4) 0.074(3) -0.054(4) 0.016(4) -0.044(3)
C16 0.082(3) 0.078(3) 0.062(2) -0.027(2) -0.011(2) -0.017(2)
C17 0.059(2) 0.055(2) 0.049(2) -0.0040(19) 0.0014(18) -0.0158(18)
C18 0.046(2) 0.052(2) 0.056(2) -0.0069(18) -0.0008(18) -0.0223(18)
C19 0.057(2) 0.056(2) 0.050(2) -0.0069(19) 0.0021(18) -0.0176(17)
C20 0.061(2) 0.054(2) 0.056(2) -0.001(2) -0.0069(19) -0.0225(18)
C21 0.069(3) 0.065(3) 0.072(3) -0.015(2) -0.007(2) -0.031(2)
C22 0.072(3) 0.058(2) 0.069(3) -0.013(2) 0.009(2) -0.019(2)
C23 0.098(3) 0.089(3) 0.074(3) -0.005(3) -0.020(2) -0.034(2)
C24 0.056(2) 0.063(2) 0.051(2) -0.0128(19) 0.0041(18) -0.0208(18)
C25 0.056(2) 0.055(2) 0.060(2) -0.003(2) 0.008(2) -0.0263(19)
C26 0.057(2) 0.067(3) 0.070(2) -0.004(2) -0.011(2) -0.027(2)
C27 0.048(2) 0.058(2) 0.051(2) -0.0118(19) 0.0000(18) -0.0193(19)
C28 0.066(3) 0.080(3) 0.056(2) -0.021(2) 0.000(2) -0.021(2)
C29 0.092(3) 0.105(4) 0.066(3) -0.039(3) 0.020(3) -0.044(3)
C30 0.089(3) 0.070(3) 0.104(4) -0.028(3) 0.034(3) -0.045(3)
C31 0.085(3) 0.055(3) 0.086(3) -0.003(2) 0.009(3) -0.018(2)
C32 0.075(3) 0.063(3) 0.059(2) -0.007(2) 0.000(2) -0.020(2)

loop_
_atom_type_symbol
_atom_type_description
_atom_type_scat_dispersion_real
_atom_type_scat_dispersion_imag
_atom_type_scat_source
C C 0.0033 0.0016 'International Tables Vol C Tables 4.2.6.8 and 6.1.1.4'
H H 0.0000 0.0000 'International Tables Vol C Tables 4.2.6.8 and 6.1.1.4'
N N 0.0061 0.0033 'International Tables Vol C Tables 4.2.6.8 and 6.1.1.4'
O O 0.0106 0.0060 'International Tables Vol C Tables 4.2.6.8 and 6.1.1.4'
Cl Cl 0.1484 0.1585 'International Tables Vol C Tables 4.2.6.8 and 6.1.1.4'

loop_
_geom_angle_atom_site_label_1
_geom_angle_atom_site_label_2
_geom_angle_atom_site_label_3
_geom_angle
C2 O1 C8 117.8(2)
C18 O3 C24 117.7(2)
C9 N1 C10 122.9(3)
C9 N1 H1 118.5
C10 N1 H1 118.5
C25 N2 C26 123.5(3)
C25 N2 H2 118.3
C26 N2 H2 118.3
C6 C1 C2 119.5(3)
C6 C1 Cl1 120.6(3)
C2 C1 Cl1 119.9(3)
C3 C2 O1 124.6(3)
C3 C2 C1 119.9(3)
O1 C2 C1 115.6(3)
C2 C3 C4 121.0(3)
C2 C3 H3 119.5
C4 C3 H3 119.5
C5 C4 C3 118.1(3)
C5 C4 C7 121.8(3)
C3 C4 C7 120.1(3)
C6 C5 C4 121.3(3)
C6 C5 H5 119.3
C4 C5 H5 119.3
C1 C6 C5 120.2(3)
C1 C6 H6 119.9
C5 C6 H6 119.9
C4 C7 H7A 109.5
C4 C7 H7B 109.5
H7A C7 H7B 109.5
C4 C7 H7C 109.5
H7A C7 H7C 109.5
H7B C7 H7C 109.5
O1 C8 C9 110.1(3)
O1 C8 H8A 109.6
C9 C8 H8A 109.6
O1 C8 H8B 109.6
C9 C8 H8B 109.6
H8A C8 H8B 108.1
O2 C9 N1 123.7(3)
O2 C9 C8 119.4(3)
N1 C9 C8 116.9(3)
N1 C10 C11 114.0(3)
N1 C10 H10A 108.7
C11 C10 H10A 108.7
N1 C10 H10B 108.7
C11 C10 H10B 108.7
H10A C10 H10B 107.6
C16 C11 C12 118.2(4)
C16 C11 C10 119.0(4)
C12 C11 C10 122.8(3)
C11 C12 C13 121.1(4)
C11 C12 H12 119.5
C13 C12 H12 119.5
C14 C13 C12 120.4(5)
C14 C13 H13 119.8
C12 C13 H13 119.8
C13 C14 C15 119.1(5)
C13 C14 H14 120.4
C15 C14 H14 120.4
C14 C15 C16 120.7(5)
C14 C15 H15 119.7
C16 C15 H15 119.7
C11 C16 C15 120.5(4)
C11 C16 H16 119.7
C15 C16 H16 119.7
C22 C17 C18 120.5(3)
C22 C17 Cl2 119.8(3)
C18 C17 Cl2 119.7(3)
O3 C18 C19 124.6(3)
O3 C18 C17 116.4(3)
C19 C18 C17 119.0(3)
C18 C19 C20 120.8(3)
C18 C19 H19 119.6
C20 C19 H19 119.6
C21 C20 C19 118.9(3)
C21 C20 C23 121.3(3)
C19 C20 C23 119.7(3)
C22 C21 C20 120.8(3)
C22 C21 H21 119.6
C20 C21 H21 119.6
C17 C22 C21 120.0(3)
C17 C22 H22 120.0
C21 C22 H22 120.0
C20 C23 H23A 109.5
C20 C23 H23B 109.5
H23A C23 H23B 109.5
C20 C23 H23C 109.5
H23A C23 H23C 109.5
H23B C23 H23C 109.5
O3 C24 C25 109.4(3)
O3 C24 H24A 109.8
C25 C24 H24A 109.8
O3 C24 H24B 109.8
C25 C24 H24B 109.8
H24A C24 H24B 108.3
O4 C25 N2 123.4(3)
O4 C25 C24 118.9(3)
N2 C25 C24 117.7(3)
N2 C26 C27 113.6(3)
N2 C26 H26A 108.9
C27 C26 H26A 108.9
N2 C26 H26B 108.9
C27 C26 H26B 108.9
H26A C26 H26B 107.7
C28 C27 C32 117.4(3)
C28 C27 C26 120.9(3)
C32 C27 C26 121.7(3)
C29 C28 C27 121.3(4)
C29 C28 H28 119.4
C27 C28 H28 119.4
C30 C29 C28 120.1(4)
C30 C29 H29 120.0
C28 C29 H29 120.0
C29 C30 C31 119.6(4)
C29 C30 H30 120.2
C31 C30 H30 120.2
C32 C31 C30 119.8(4)
C32 C31 H31 120.1
C30 C31 H31 120.1
C31 C32 C27 121.7(4)
C31 C32 H32 119.1
C27 C32 H32 119.1

loop_
_geom_bond_atom_site_label_1
_geom_bond_atom_site_label_2
_geom_bond_distance
Cl1 C1 1.735(3)
Cl2 C17 1.741(3)
O1 C2 1.378(3)
O1 C8 1.421(3)
O2 C9 1.225(4)
O3 C18 1.369(3)
O3 C24 1.439(3)
O4 C25 1.231(4)
N1 C9 1.332(4)
N1 C10 1.442(4)
N1 H1 0.8600
N2 C25 1.328(4)
N2 C26 1.456(4)
N2 H2 0.8600
C1 C6 1.370(5)
C1 C2 1.391(4)
C2 C3 1.373(4)
C3 C4 1.388(4)
C3 H3 0.9300
C4 C5 1.383(5)
C4 C7 1.504(5)
C5 C6 1.371(5)
C5 H5 0.9300
C6 H6 0.9300
C7 H7A 0.9600
C7 H7B 0.9600
C7 H7C 0.9600
C8 C9 1.500(4)
C8 H8A 0.9700
C8 H8B 0.9700
C10 C11 1.513(5)
C10 H10A 0.9700
C10 H10B 0.9700
C11 C16 1.374(4)
C11 C12 1.375(5)
C12 C13 1.384(5)
C12 H12 0.9300
C13 C14 1.357(6)
C13 H13 0.9300
C14 C15 1.376(6)
C14 H14 0.9300
C15 C16 1.380(6)
C15 H15 0.9300
C16 H16 0.9300
C17 C22 1.372(4)
C17 C18 1.381(4)
C18 C19 1.381(4)
C19 C20 1.389(4)
C19 H19 0.9300
C20 C21 1.373(4)
C20 C23 1.506(4)
C21 C22 1.373(4)
C21 H21 0.9300
C22 H22 0.9300
C23 H23A 0.9600
C23 H23B 0.9600
C23 H23C 0.9600
C24 C25 1.500(4)
C24 H24A 0.9700
C24 H24B 0.9700
C26 C27 1.504(4)
C26 H26A 0.9700
C26 H26B 0.9700
C27 C28 1.382(4)
C27 C32 1.384(4)
C28 C29 1.380(5)
C28 H28 0.9300
C29 C30 1.367(6)
C29 H29 0.9300
C30 C31 1.377(5)
C30 H30 0.9300
C31 C32 1.370(5)
C31 H31 0.9300
C32 H32 0.9300

loop_
_geom_hbond_atom_site_label_D
_geom_hbond_atom_site_label_H
_geom_hbond_atom_site_label_A
_geom_hbond_site_symmetry_A
_geom_hbond_distance_DH
_geom_hbond_distance_HA
_geom_hbond_distance_DA
_geom_hbond_angle_DHA
C3 H3 O4 2_656 0.93 2.51 3.423(4) 169
C19 H19 O2 2_656 0.93 2.37 3.287(4) 169

loop_
_geom_torsion_atom_site_label_1
_geom_torsion_atom_site_label_2
_geom_torsion_atom_site_label_3
_geom_torsion_atom_site_label_4
_geom_torsion
C8 O1 C2 C3 -1.4(5)
C8 O1 C2 C1 178.4(3)
C6 C1 C2 C3 0.2(5)
Cl1 C1 C2 C3 -178.8(3)
C6 C1 C2 O1 -179.6(3)
Cl1 C1 C2 O1 1.4(4)
O1 C2 C3 C4 -179.9(3)
C1 C2 C3 C4 0.4(5)
C2 C3 C4 C5 -0.7(5)
C2 C3 C4 C7 -179.5(3)
C3 C4 C5 C6 0.5(6)
C7 C4 C5 C6 179.3(4)
C2 C1 C6 C5 -0.4(6)
Cl1 C1 C6 C5 178.6(3)
C4 C5 C6 C1 0.0(6)
C2 O1 C8 C9 175.0(3)
C10 N1 C9 O2 0.1(6)
C10 N1 C9 C8 180.0(3)
O1 C8 C9 O2 -176.5(3)
O1 C8 C9 N1 3.6(4)
C9 N1 C10 C11 -105.2(4)
N1 C10 C11 C16 -157.2(3)
N1 C10 C11 C12 23.4(5)
C16 C11 C12 C13 0.4(5)
C10 C11 C12 C13 179.9(3)
C11 C12 C13 C14 0.0(6)
C12 C13 C14 C15 -0.4(7)
C13 C14 C15 C16 0.2(7)
C12 C11 C16 C15 -0.6(5)
C10 C11 C16 C15 180.0(3)
C14 C15 C16 C11 0.2(6)
C24 O3 C18 C19 1.8(5)
C24 O3 C18 C17 -178.5(3)
C22 C17 C18 O3 179.9(3)
Cl2 C17 C18 O3 -1.1(4)
C22 C17 C18 C19 -0.4(5)
Cl2 C17 C18 C19 178.5(3)
O3 C18 C19 C20 179.2(3)
C17 C18 C19 C20 -0.4(5)
C18 C19 C20 C21 1.1(5)
C18 C19 C20 C23 -176.4(3)
C19 C20 C21 C22 -1.0(5)
C23 C20 C21 C22 176.4(4)
C18 C17 C22 C21 0.5(6)
Cl2 C17 C22 C21 -178.5(3)
C20 C21 C22 C17 0.2(6)
C18 O3 C24 C25 174.4(3)
C26 N2 C25 O4 3.4(5)
C26 N2 C25 C24 -176.7(3)
O3 C24 C25 O4 -179.0(3)
O3 C24 C25 N2 1.1(4)
C25 N2 C26 C27 -96.3(4)
N2 C26 C27 C28 -130.2(3)
N2 C26 C27 C32 53.2(4)
C32 C27 C28 C29 0.5(5)
C26 C27 C28 C29 -176.2(3)
C27 C28 C29 C30 -0.4(6)
C28 C29 C30 C31 -1.0(6)
C29 C30 C31 C32 2.3(6)
C30 C31 C32 C27 -2.3(6)
C28 C27 C32 C31 0.9(5)
C26 C27 C32 C31 177.5(3)

loop_
_cod_related_entry_id
_cod_related_entry_database
_cod_related_entry_code
1 ChemSpider 1939617
